data_1520353
loop_
_publ_author_name
'Coles, Susanne L.'
'Threlfall, Terry L.'
'Hursthouse, Michael B.'

_publ_section_title
;
 N-(2-tert-butylphenyl)acetamide
;
_journal_name_full 'Crystal Structure Report Archive'
_journal_page_first 1369
_journal_year 2009
_chemical_formula_sum 'C12 H17 N O'
_chemical_formula_weight 191.27
_chemical_name_systematic
;
N-(2-tert-butylphenyl)acetamide
;
_space_group_IT_number 110
_symmetry_cell_setting tetragonal
_symmetry_space_group_name_Hall 'I 4bw -2c'
_symmetry_space_group_name_H-M 'I 41 c d'
_atom_sites_solution_hydrogens geom
_atom_sites_solution_primary direct
_atom_sites_solution_secondary difmap
_cell_angle_alpha 90.00
_cell_angle_beta 90.00
_cell_angle_gamma 90.00
_cell_formula_units_Z 16
_cell_length_a 16.2982(6)
_cell_length_b 16.2982(6)
_cell_length_c 17.0833(6)
_cell_measurement_reflns_used 13861
_cell_measurement_temperature 120(2)
_cell_measurement_theta_max 27.48
_cell_measurement_theta_min 2.91
_cell_volume 4537.9(3)
_computing_cell_refinement 'DENZO (Otwinowski & Minor, 1997) & COLLECT (Hooft, R.W.W., 1998)'
_computing_data_collection 'COLLECT (Hooft, R.W.W., 1998)'
_computing_data_reduction 'DENZO (Otwinowski & Minor, 1997) & COLLECT (Hooft, R.W.W., 1998)'
_computing_structure_refinement 'SHELXL-97 (Sheldrick, 1997)'
_computing_structure_solution 'SHELXS-97 (Sheldrick, 1997)'
_diffrn_ambient_temperature 120(2)
_diffrn_detector_area_resol_mean 9.091
_diffrn_measured_fraction_theta_full 0.996
_diffrn_measured_fraction_theta_max 0.996
_diffrn_measurement_device_type 'Bruker-Nonius Roper CCD camera on \k-goniostat'
_diffrn_measurement_method '\f & \w scans'
_diffrn_radiation_monochromator graphite
_diffrn_radiation_source 'Bruker-Nonius FR591 rotating anode'
_diffrn_radiation_type MoK\a
_diffrn_radiation_wavelength 0.71073
_diffrn_reflns_av_R_equivalents 0.1300
_diffrn_reflns_av_sigmaI/netI 0.1026
_diffrn_reflns_limit_h_max 20
_diffrn_reflns_limit_h_min -21
_diffrn_reflns_limit_k_max 19
_diffrn_reflns_limit_k_min -21
_diffrn_reflns_limit_l_max 21
_diffrn_reflns_limit_l_min -20
_diffrn_reflns_number 15367
_diffrn_reflns_theta_full 27.46
_diffrn_reflns_theta_max 27.46
_diffrn_reflns_theta_min 2.97
_exptl_absorpt_coefficient_mu 0.071
_exptl_absorpt_correction_T_max 0.9986
_exptl_absorpt_correction_T_min 0.9390
_exptl_absorpt_correction_type multi-scan
_exptl_absorpt_process_details 'SADABS 2007/2 (Sheldrick, G.M., 2007)'
_exptl_crystal_colour colourless
_exptl_crystal_density_diffrn 1.120
_exptl_crystal_density_method 'not measured'
_exptl_crystal_description lath
_exptl_crystal_F_000 1664
_exptl_crystal_size_max 0.90
_exptl_crystal_size_mid 0.04
_exptl_crystal_size_min 0.02
_refine_diff_density_max 0.194
_refine_diff_density_min -0.190
_refine_diff_density_rms 0.046
_refine_ls_abs_structure_details 'Flack H D (1983), Acta Cryst. A39, 876-881'
_refine_ls_abs_structure_Flack 2(2)
_refine_ls_extinction_coef 0.0067(8)
_refine_ls_extinction_expression Fc^*^=kFc[1+0.001xFc^2^\l^3^/sin(2\q)]^-1/4^
_refine_ls_extinction_method SHELXL
_refine_ls_goodness_of_fit_ref 1.020
_refine_ls_hydrogen_treatment mixed
_refine_ls_matrix_type full
_refine_ls_number_parameters 137
_refine_ls_number_reflns 2520
_refine_ls_number_restraints 2
_refine_ls_restrained_S_all 1.019
_refine_ls_R_factor_all 0.1070
_refine_ls_R_factor_gt 0.0621
_refine_ls_shift/su_max 0.000
_refine_ls_shift/su_mean 0.000
_refine_ls_structure_factor_coef Fsqd
_refine_ls_weighting_details 'calc w=1/[\s^2^(Fo^2^)+(0.0520P)^2^+1.7854P] where P=(Fo^2^+2Fc^2^)/3'
_refine_ls_weighting_scheme calc
_refine_ls_wR_factor_gt 0.1219
_refine_ls_wR_factor_ref 0.1393
_reflns_number_gt 1726
_reflns_number_total 2520
_reflns_threshold_expression >2sigma(I)
_cod_data_source_file eCrystal-1369.cif
_cod_data_source_block 2009lsh069
_cod_depositor_comments
;
Citation :
Coles (nee Huth), Susanne L. and Threlfall, Terry L. and 
Hursthouse, Michael B. (2009) 
University of Southampton, Crystal Structure Report Archive. 
(doi:10.5258/ecrystals/1369)



More at:
http://ecrystals.chem.soton.ac.uk/1369/

The following automatic conversions were performed:

'_symmetry_cell_setting' value 'Tetragonal' changed to 'tetragonal'
according to the built-in table from CIF Core dictionary named
'cif_core.dic' version 2.4.1 from 2010-06-29.

Automatic conversion script
Id: cif_fix_values 3392 2015-05-12 13:50:21Z andrius 
;
_cod_original_sg_symbol_H-M 'I41 c d'
_cod_database_code 1520353

loop_
_symmetry_equiv_pos_as_xyz
'x, y, z'
'-x+1/2, -y+1/2, z+1/2'
'-y, x+1/2, z+1/4'
'y+1/2, -x, z+3/4'
'x, -y, z+1/2'
'-x+1/2, y+1/2, z'
'-y, -x+1/2, z+3/4'
'y+1/2, x, z+1/4'
'x+1/2, y+1/2, z+1/2'
'-x+1, -y+1, z+1'
'-y+1/2, x+1, z+3/4'
'y+1, -x+1/2, z+5/4'
'x+1/2, -y+1/2, z+1'
'-x+1, y+1, z+1/2'
'-y+1/2, -x+1, z+5/4'
'y+1, x+1/2, z+3/4'

loop_
_atom_site_label
_atom_site_type_symbol
_atom_site_fract_x
_atom_site_fract_y
_atom_site_fract_z
_atom_site_U_iso_or_equiv
_atom_site_adp_type
_atom_site_occupancy
_atom_site_symmetry_multiplicity
_atom_site_calc_flag
_atom_site_refinement_flags
_atom_site_disorder_assembly
_atom_site_disorder_group
C1 C 1.69951(18) 0.77032(17) 1.77033(16) 0.0279(7) Uani 1 1 d . . .
C2 C 1.62588(17) 0.73831(17) 1.74001(16) 0.0282(7) Uani 1 1 d . . .
C3 C 1.57271(18) 0.79637(18) 1.70460(17) 0.0322(7) Uani 1 1 d . . .
H3 H 1.5220 0.7780 1.6835 0.039 Uiso 1 1 calc R . .
C4 C 1.59201(19) 0.87854(19) 1.69976(19) 0.0362(8) Uani 1 1 d . . .
H4 H 1.5542 0.9156 1.6765 0.043 Uiso 1 1 calc R . .
C5 C 1.6655(2) 0.90754(18) 1.72833(18) 0.0369(8) Uani 1 1 d . . .
H5 H 1.6794 0.9639 1.7236 0.044 Uiso 1 1 calc R . .
C6 C 1.71868(18) 0.85303(18) 1.76409(16) 0.0309(7) Uani 1 1 d . . .
H6 H 1.7692 0.8725 1.7847 0.037 Uiso 1 1 calc R . .
C7 C 1.83387(18) 0.70757(17) 1.77983(17) 0.0283(7) Uani 1 1 d . . .
C8 C 1.89355(19) 0.6611(2) 1.82983(17) 0.0348(7) Uani 1 1 d . . .
H8A H 1.9436 0.6936 1.8366 0.052 Uiso 1 1 calc R . .
H8B H 1.9072 0.6089 1.8044 0.052 Uiso 1 1 calc R . .
H8C H 1.8689 0.6503 1.8811 0.052 Uiso 1 1 calc R . .
C9 C 1.60103(17) 0.64733(18) 1.74418(18) 0.0303(7) Uani 1 1 d . . .
C10 C 1.5829(2) 0.6237(2) 1.82944(18) 0.0410(8) Uani 1 1 d . . .
H10A H 1.5408 0.6605 1.8507 0.061 Uiso 1 1 calc R . .
H10B H 1.6332 0.6286 1.8606 0.061 Uiso 1 1 calc R . .
H10C H 1.5631 0.5670 1.8315 0.061 Uiso 1 1 calc R . .
C11 C 1.52241(19) 0.63103(19) 1.6969(2) 0.0415(8) Uani 1 1 d . . .
H11A H 1.5308 0.6479 1.6424 0.062 Uiso 1 1 calc R . .
H11B H 1.4769 0.6624 1.7195 0.062 Uiso 1 1 calc R . .
H11C H 1.5094 0.5724 1.6986 0.062 Uiso 1 1 calc R . .
C12 C 1.6675(2) 0.59085(18) 1.7096(2) 0.0403(8) Uani 1 1 d . . .
H12A H 1.7184 0.5971 1.7395 0.060 Uiso 1 1 calc R . .
H12B H 1.6774 0.6058 1.6548 0.060 Uiso 1 1 calc R . .
H12C H 1.6491 0.5337 1.7124 0.060 Uiso 1 1 calc R . .
N1 N 1.75911(15) 0.71986(15) 1.80959(14) 0.0295(6) Uani 1 1 d D . .
O1 O 1.85395(11) 0.73266(12) 1.71398(11) 0.0329(5) Uani 1 1 d . . .
H1N H 1.746(2) 0.699(2) 1.8549(13) 0.042(10) Uiso 1 1 d D . .

loop_
_atom_site_aniso_label
_atom_site_aniso_U_11
_atom_site_aniso_U_22
_atom_site_aniso_U_33
_atom_site_aniso_U_23
_atom_site_aniso_U_13
_atom_site_aniso_U_12
C1 0.0271(16) 0.0282(17) 0.0283(15) 0.0006(13) -0.0002(12) 0.0006(13)
C2 0.0262(15) 0.0270(16) 0.0315(16) 0.0012(13) 0.0039(12) 0.0018(13)
C3 0.0260(15) 0.0357(18) 0.0349(16) -0.0002(14) -0.0017(13) 0.0020(14)
C4 0.0353(18) 0.0308(18) 0.0423(17) 0.0051(15) -0.0006(14) 0.0069(15)
C5 0.0394(19) 0.0288(17) 0.0426(19) 0.0028(14) 0.0002(14) -0.0017(15)
C6 0.0286(17) 0.0310(17) 0.0330(17) -0.0004(13) 0.0001(13) -0.0037(13)
C7 0.0249(16) 0.0258(16) 0.0341(16) -0.0030(13) 0.0000(13) -0.0023(12)
C8 0.0339(18) 0.0390(18) 0.0315(15) 0.0064(13) 0.0002(13) 0.0025(14)
C9 0.0272(16) 0.0276(15) 0.0363(15) -0.0014(13) 0.0023(13) -0.0018(12)
C10 0.046(2) 0.0352(18) 0.0415(17) 0.0029(14) 0.0046(15) -0.0097(16)
C11 0.0373(19) 0.0326(18) 0.0547(19) -0.0024(16) -0.0052(16) -0.0027(14)
C12 0.0365(18) 0.0310(17) 0.053(2) -0.0068(15) 0.0055(16) -0.0014(14)
N1 0.0258(14) 0.0320(14) 0.0307(13) 0.0038(11) 0.0008(11) -0.0020(11)
O1 0.0284(11) 0.0400(13) 0.0302(11) 0.0049(9) 0.0010(9) -0.0011(9)

loop_
_atom_type_symbol
_atom_type_description
_atom_type_scat_dispersion_real
_atom_type_scat_dispersion_imag
_atom_type_scat_source
C C 0.0033 0.0016 'International Tables Vol C Tables 4.2.6.8 and 6.1.1.4'
H H 0.0000 0.0000 'International Tables Vol C Tables 4.2.6.8 and 6.1.1.4'
N N 0.0061 0.0033 'International Tables Vol C Tables 4.2.6.8 and 6.1.1.4'
O O 0.0106 0.0060 'International Tables Vol C Tables 4.2.6.8 and 6.1.1.4'

loop_
_geom_angle_atom_site_label_1
_geom_angle_atom_site_label_2
_geom_angle_atom_site_label_3
_geom_angle
_geom_angle_site_symmetry_1
_geom_angle_site_symmetry_3
C6 C1 C2 121.6(3) . .
C6 C1 N1 116.0(3) . .
C2 C1 N1 122.4(2) . .
C1 C2 C3 115.5(3) . .
C1 C2 C9 124.4(2) . .
C3 C2 C9 120.1(3) . .
C4 C3 C2 122.3(3) . .
C4 C3 H3 118.8 . .
C2 C3 H3 118.8 . .
C5 C4 C3 120.7(3) . .
C5 C4 H4 119.6 . .
C3 C4 H4 119.6 . .
C4 C5 C6 118.8(3) . .
C4 C5 H5 120.6 . .
C6 C5 H5 120.6 . .
C5 C6 C1 121.1(3) . .
C5 C6 H6 119.4 . .
C1 C6 H6 119.4 . .
O1 C7 N1 122.4(3) . .
O1 C7 C8 120.8(3) . .
N1 C7 C8 116.8(3) . .
C7 C8 H8A 109.5 . .
C7 C8 H8B 109.5 . .
H8A C8 H8B 109.5 . .
C7 C8 H8C 109.5 . .
H8A C8 H8C 109.5 . .
H8B C8 H8C 109.5 . .
C10 C9 C11 107.1(2) . .
C10 C9 C2 109.7(2) . .
C11 C9 C2 111.2(2) . .
C10 C9 C12 110.5(3) . .
C11 C9 C12 106.4(3) . .
C2 C9 C12 111.9(2) . .
C9 C10 H10A 109.5 . .
C9 C10 H10B 109.5 . .
H10A C10 H10B 109.5 . .
C9 C10 H10C 109.5 . .
H10A C10 H10C 109.5 . .
H10B C10 H10C 109.5 . .
C9 C11 H11A 109.5 . .
C9 C11 H11B 109.5 . .
H11A C11 H11B 109.5 . .
C9 C11 H11C 109.5 . .
H11A C11 H11C 109.5 . .
H11B C11 H11C 109.5 . .
C9 C12 H12A 109.5 . .
C9 C12 H12B 109.5 . .
H12A C12 H12B 109.5 . .
C9 C12 H12C 109.5 . .
H12A C12 H12C 109.5 . .
H12B C12 H12C 109.5 . .
C7 N1 C1 121.6(2) . .
C7 N1 H1N 121(2) . .
C1 N1 H1N 118(2) . .

loop_
_geom_bond_atom_site_label_1
_geom_bond_atom_site_label_2
_geom_bond_distance
_geom_bond_site_symmetry_2
C1 C6 1.388(4) .
C1 C2 1.407(4) .
C1 N1 1.439(4) .
C2 C3 1.418(4) .
C2 C9 1.539(4) .
C3 C4 1.378(4) .
C3 H3 0.9500 .
C4 C5 1.377(5) .
C4 H4 0.9500 .
C5 C6 1.384(4) .
C5 H5 0.9500 .
C6 H6 0.9500 .
C7 O1 1.241(3) .
C7 N1 1.335(4) .
C7 C8 1.500(4) .
C8 H8A 0.9800 .
C8 H8B 0.9800 .
C8 H8C 0.9800 .
C9 C10 1.535(4) .
C9 C11 1.538(4) .
C9 C12 1.540(4) .
C10 H10A 0.9800 .
C10 H10B 0.9800 .
C10 H10C 0.9800 .
C11 H11A 0.9800 .
C11 H11B 0.9800 .
C11 H11C 0.9800 .
C12 H12A 0.9800 .
C12 H12B 0.9800 .
C12 H12C 0.9800 .
N1 H1N 0.871(18) .

loop_
_geom_hbond_atom_site_label_D
_geom_hbond_atom_site_label_H
_geom_hbond_atom_site_label_A
_geom_hbond_distance_DH
_geom_hbond_distance_HA
_geom_hbond_distance_DA
_geom_hbond_angle_DHA
_geom_hbond_site_symmetry_A
N1 H1N O1 0.871(18) 2.066(19) 2.931(3) 171(3) 12_574
